data_4123840
loop_
_publ_author_name
'Mei, Liang-Yong'
'Wei, Yin'
'Tang, Xiang-Ying'
'Shi, Min'

_publ_section_title
;
 Catalyst-Dependent Stereodivergent and Regioselective Synthesis of
 Indole-Fused Heterocycles through Formal Cycloadditions of
 Indolyl-Allenes.
;
_journal_issue 25
_journal_name_full 'Journal of the American Chemical Society'
_journal_page_first 8131
_journal_page_last 8137
_journal_paper_doi 10.1021/jacs.5b02080
_journal_volume 137
_journal_year 2015
_chemical_absolute_configuration ad
_chemical_formula_sum 'C25 H28 N2 O2 S'
_chemical_formula_weight 420.55
_chemical_name_systematic
; 
 ? 
;
_space_group_crystal_system orthorhombic
_space_group_IT_number 19
_space_group_name_Hall 'P 2ac 2ab'
_space_group_name_H-M_alt 'P 21 21 21'
_symmetry_space_group_name_Hall 'P 2ac 2ab'
_symmetry_space_group_name_H-M 'P 21 21 21'
_atom_sites_solution_hydrogens geom
_audit_creation_method SHELXL-2013
_cell_angle_alpha 90
_cell_angle_beta 90
_cell_angle_gamma 90
_cell_formula_units_Z 8
_cell_length_a 5.9718(4)
_cell_length_b 23.3972(15)
_cell_length_c 31.439(2)
_cell_measurement_reflns_used 8461
_cell_measurement_temperature 293(2)
_cell_measurement_theta_max 53.425
_cell_measurement_theta_min 4.340
_cell_volume 4392.8(5)
_computing_cell_refinement 'Bruker SMART'
_computing_data_collection 'Bruker SMART'
_computing_data_reduction 'Bruker SHELXTL'
_computing_molecular_graphics 'Bruker SHELXTL'
_computing_publication_material 'Bruker SHELXTL'
_computing_structure_refinement 'SHELXL-2013 (Sheldrick, 2013)'
_computing_structure_solution 'Bruker SHELXTL'
_diffrn_ambient_temperature 293(2)
_diffrn_measured_fraction_theta_full 0.999
_diffrn_measured_fraction_theta_max 0.999
_diffrn_measurement_device_type 'CCD area detector'
_diffrn_measurement_method 'phi and omega scans'
_diffrn_radiation_type MoK\a
_diffrn_radiation_wavelength 0.71073
_diffrn_reflns_av_R_equivalents 0.0425
_diffrn_reflns_av_unetI/netI 0.0427
_diffrn_reflns_laue_measured_fraction_full 0.999
_diffrn_reflns_laue_measured_fraction_max 0.999
_diffrn_reflns_limit_h_max 7
_diffrn_reflns_limit_h_min -7
_diffrn_reflns_limit_k_max 28
_diffrn_reflns_limit_k_min -24
_diffrn_reflns_limit_l_max 37
_diffrn_reflns_limit_l_min -38
_diffrn_reflns_number 25619
_diffrn_reflns_point_group_measured_fraction_full 0.999
_diffrn_reflns_point_group_measured_fraction_max 1.000
_diffrn_reflns_theta_full 25.242
_diffrn_reflns_theta_max 25.499
_diffrn_reflns_theta_min 1.085
_exptl_absorpt_coefficient_mu 0.171
_exptl_absorpt_correction_T_max 0.7457
_exptl_absorpt_correction_T_min 0.6258
_exptl_absorpt_correction_type multi-scan
_exptl_absorpt_process_details sadabs
_exptl_crystal_colour colorless
_exptl_crystal_density_diffrn 1.272
_exptl_crystal_description prismatic
_exptl_crystal_F_000 1792
_exptl_crystal_size_max 0.211
_exptl_crystal_size_mid 0.196
_exptl_crystal_size_min 0.113
_refine_diff_density_max 0.527
_refine_diff_density_min -0.240
_refine_diff_density_rms 0.049
_refine_ls_abs_structure_details
; 
 Flack x determined using 2768 quotients [(I+)-(I-)]/[(I+)+(I-)] 
 (Parsons and Flack (2004), Acta Cryst. A60, s61). 
;
_refine_ls_abs_structure_Flack 0.09(4)
_refine_ls_extinction_method none
_refine_ls_goodness_of_fit_ref 1.056
_refine_ls_hydrogen_treatment constr
_refine_ls_matrix_type full
_refine_ls_number_parameters 545
_refine_ls_number_reflns 8182
_refine_ls_number_restraints 0
_refine_ls_restrained_S_all 1.056
_refine_ls_R_factor_all 0.0610
_refine_ls_R_factor_gt 0.0540
_refine_ls_shift/su_max 0.001
_refine_ls_shift/su_mean 0.000
_refine_ls_structure_factor_coef Fsqd
_refine_ls_weighting_details 'w=1/[\s^2^(Fo^2^)+(0.0783P)^2^+0.8558P] where P=(Fo^2^+2Fc^2^)/3'
_refine_ls_weighting_scheme calc
_refine_ls_wR_factor_gt 0.1327
_refine_ls_wR_factor_ref 0.1375
_reflns_Friedel_coverage 0.746
_reflns_friedel_fraction_full 1.000
_reflns_friedel_fraction_max 1.000
_reflns_number_gt 7324
_reflns_number_total 8182
_reflns_threshold_expression 'I > 2\s(I)'
_cod_data_source_file ja5b02080_si_002.cif
_cod_data_source_block cd214206
_cod_depositor_comments 'Adding full bibliography for 4123840--4123847.cif.'
_cod_database_code 4123840
_shelx_space_group_comment
; 
The symmetry employed for this shelxl refinement is uniquely defined 
by the following loop, which should always be used as a source of 
symmetry information in preference to the above space-group names. 
They are only intended as comments. 
;
_shelxl_version_number 2013-4

loop_
_space_group_symop_operation_xyz
'x, y, z'
'-x+1/2, -y, z+1/2'
'-x, y+1/2, -z+1/2'
'x+1/2, -y+1/2, -z'

loop_
_atom_site_label
_atom_site_type_symbol
_atom_site_fract_x
_atom_site_fract_y
_atom_site_fract_z
_atom_site_U_iso_or_equiv
_atom_site_adp_type
_atom_site_occupancy
_atom_site_site_symmetry_order
_atom_site_calc_flag
_atom_site_refinement_flags_posn
_atom_site_refinement_flags_adp
S1 S 1.21034(17) 0.39516(4) -0.00959(3) 0.0431(2) Uani 1 1 d . .
S2 S 0.70726(16) 0.59095(4) -0.01270(3) 0.0410(2) Uani 1 1 d . .
N1 N 0.8997(7) 0.28129(14) 0.09003(11) 0.0549(9) Uani 1 1 d . .
N2 N 1.0065(6) 0.37099(13) 0.01898(9) 0.0468(8) Uani 1 1 d . .
N3 N 0.3704(5) 0.71982(12) 0.07292(9) 0.0430(7) Uani 1 1 d . .
N4 N 0.5004(5) 0.61789(12) 0.01341(9) 0.0405(7) Uani 1 1 d . .
O1 O 1.2621(5) 0.45125(11) 0.00505(8) 0.0567(7) Uani 1 1 d . .
O2 O 1.3824(5) 0.35277(12) -0.01047(9) 0.0585(7) Uani 1 1 d . .
O3 O 0.8797(5) 0.63348(12) -0.01563(10) 0.0572(7) Uani 1 1 d . .
O4 O 0.7594(5) 0.53703(11) 0.00596(9) 0.0572(7) Uani 1 1 d . .
C1 C 1.0338(9) 0.27385(17) 0.05211(13) 0.0598(12) Uani 1 1 d . .
H1A H 1.0303 0.2340 0.0437 0.072 Uiso 1 1 calc R U
H1B H 1.1880 0.2838 0.0585 0.072 Uiso 1 1 calc R U
C2 C 0.9518(8) 0.31045(17) 0.01524(12) 0.0574(11) Uani 1 1 d . .
H2A H 1.0165 0.2959 -0.0109 0.069 Uiso 1 1 calc R U
H2B H 0.7905 0.3065 0.0131 0.069 Uiso 1 1 calc R U
C3 C 0.8616(7) 0.40920(17) 0.04432(11) 0.0462(9) Uani 1 1 d . .
H3A H 0.7093 0.4077 0.0337 0.055 Uiso 1 1 calc R U
H3B H 0.9145 0.4483 0.0421 0.055 Uiso 1 1 calc R U
C4 C 0.8674(6) 0.38988(15) 0.09069(11) 0.0402(8) Uani 1 1 d . .
C5 C 0.7239(8) 0.4233(2) 0.12191(12) 0.0563(11) Uani 1 1 d . .
H5 H 0.7021 0.4626 0.1207 0.068 Uiso 1 1 calc R U
C6 C 0.6335(7) 0.3895(2) 0.15122(12) 0.0591(12) Uani 1 1 d . .
C7 C 0.6665(7) 0.3274(2) 0.14057(12) 0.0584(11) Uani 1 1 d . .
H7 H 0.5229 0.3072 0.1414 0.070 Uiso 1 1 calc R U
C8 C 0.7538(6) 0.33050(17) 0.09500(11) 0.0476(9) Uani 1 1 d . .
H8 H 0.6283 0.3277 0.0750 0.057 Uiso 1 1 calc R U
C9 C 0.9756(8) 0.26605(18) 0.13037(14) 0.0599(12) Uani 1 1 d . .
C10 C 0.8461(8) 0.29215(19) 0.16211(14) 0.0601(12) Uani 1 1 d . .
C11 C 0.8933(11) 0.2819(2) 0.20398(16) 0.0795(15) Uani 1 1 d . .
H11 H 0.8066 0.2986 0.2252 0.095 Uiso 1 1 calc R U
C12 C 1.0698(12) 0.2467(3) 0.2147(2) 0.0925(19) Uani 1 1 d . .
H12 H 1.1008 0.2394 0.2431 0.111 Uiso 1 1 calc R U
C13 C 1.1975(12) 0.2229(2) 0.1841(2) 0.0942(19) Uani 1 1 d . .
H13 H 1.3196 0.2006 0.1921 0.113 Uiso 1 1 calc R U
C14 C 1.1517(10) 0.23080(19) 0.14060(18) 0.0770(15) Uani 1 1 d . .
H14 H 1.2368 0.2129 0.1197 0.092 Uiso 1 1 calc R U
C15 C 0.5124(10) 0.4054(3) 0.19126(15) 0.0898(19) Uani 1 1 d . .
H15 H 0.3828 0.3810 0.1974 0.108 Uiso 1 1 calc R U
C16 C 0.4895(15) 0.4607(4) 0.2058(2) 0.128(3) Uani 1 1 d . .
H16A H 0.3485 0.4711 0.2191 0.154 Uiso 1 1 calc R U
H16B H 0.5589 0.4909 0.1893 0.154 Uiso 1 1 calc R U
C17 C 0.6336(12) 0.4228(3) 0.22860(15) 0.095(2) Uani 1 1 d . .
H17A H 0.5831 0.4085 0.2559 0.114 Uiso 1 1 calc R U
H17B H 0.7940 0.4284 0.2261 0.114 Uiso 1 1 calc R U
C18 C 1.1094(7) 0.39258(16) 0.10704(11) 0.0445(9) Uani 1 1 d . .
H18A H 1.2019 0.3677 0.0903 0.067 Uiso 1 1 calc R U
H18B H 1.1137 0.3807 0.1363 0.067 Uiso 1 1 calc R U
H18C H 1.1640 0.4311 0.1048 0.067 Uiso 1 1 calc R U
C19 C 1.1057(7) 0.40095(16) -0.06238(10) 0.0421(8) Uani 1 1 d . .
C20 C 1.2197(9) 0.37724(18) -0.09584(12) 0.0582(11) Uani 1 1 d . .
H20 H 1.3489 0.3560 -0.0911 0.070 Uiso 1 1 calc R U
C21 C 1.1407(10) 0.3853(2) -0.13663(13) 0.0673(13) Uani 1 1 d . .
H21 H 1.2187 0.3694 -0.1593 0.081 Uiso 1 1 calc R U
C22 C 0.9504(9) 0.41610(19) -0.14451(12) 0.0586(12) Uani 1 1 d . .
C23 C 0.8344(8) 0.43820(19) -0.11027(13) 0.0607(12) Uani 1 1 d . .
H23 H 0.7016 0.4580 -0.1149 0.073 Uiso 1 1 calc R U
C24 C 0.9121(8) 0.43144(18) -0.06930(13) 0.0554(11) Uani 1 1 d . .
H24 H 0.8345 0.4473 -0.0465 0.066 Uiso 1 1 calc R U
C25 C 0.8669(12) 0.4274(2) -0.18921(14) 0.0865(18) Uani 1 1 d . .
H25A H 0.9502 0.4045 -0.2090 0.130 Uiso 1 1 calc R U
H25B H 0.8868 0.4671 -0.1960 0.130 Uiso 1 1 calc R U
H25C H 0.7109 0.4178 -0.1910 0.130 Uiso 1 1 calc R U
C26 C 0.5018(7) 0.72124(15) 0.03450(12) 0.0460(9) Uani 1 1 d . .
H26A H 0.6581 0.7156 0.0417 0.055 Uiso 1 1 calc R U
H26B H 0.4877 0.7587 0.0216 0.055 Uiso 1 1 calc R U
C27 C 0.4322(7) 0.67606(15) 0.00209(11) 0.0450(9) Uani 1 1 d . .
H27A H 0.2706 0.6770 -0.0010 0.054 Uiso 1 1 calc R U
H27B H 0.4970 0.6857 -0.0253 0.054 Uiso 1 1 calc R U
C28 C 0.3595(7) 0.58353(15) 0.04230(10) 0.0424(9) Uani 1 1 d . .
H28A H 0.4202 0.5452 0.0449 0.051 Uiso 1 1 calc R U
H28B H 0.2087 0.5807 0.0310 0.051 Uiso 1 1 calc R U
C29 C 0.3549(6) 0.61250(15) 0.08590(10) 0.0385(8) Uani 1 1 d . .
C30 C 0.2159(7) 0.58474(17) 0.12067(12) 0.0495(10) Uani 1 1 d . .
H30 H 0.2000 0.5454 0.1239 0.059 Uiso 1 1 calc R U
C31 C 0.1201(7) 0.62267(19) 0.14589(12) 0.0523(10) Uani 1 1 d . .
C32 C 0.1437(7) 0.68194(18) 0.12801(11) 0.0482(9) Uani 1 1 d . .
H32 H -0.0029 0.7007 0.1265 0.058 Uiso 1 1 calc R U
C33 C 0.2334(6) 0.67051(15) 0.08316(10) 0.0396(8) Uani 1 1 d . .
H33 H 0.1083 0.6678 0.0631 0.048 Uiso 1 1 calc R U
C34 C 0.4443(7) 0.74343(16) 0.11107(13) 0.0486(9) Uani 1 1 d . .
C35 C 0.3170(7) 0.72268(17) 0.14556(12) 0.0501(9) Uani 1 1 d . .
C36 C 0.3594(9) 0.7417(2) 0.18569(14) 0.0688(13) Uani 1 1 d . .
H36 H 0.2723 0.7290 0.2084 0.083 Uiso 1 1 calc R U
C37 C 0.5351(10) 0.7803(2) 0.19270(17) 0.0799(16) Uani 1 1 d . .
H37 H 0.5674 0.7930 0.2200 0.096 Uiso 1 1 calc R U
C38 C 0.6588(9) 0.7992(2) 0.15856(18) 0.0754(15) Uani 1 1 d . .
H38 H 0.7754 0.8247 0.1635 0.090 Uiso 1 1 calc R U
C39 C 0.6176(8) 0.78192(17) 0.11734(15) 0.0599(11) Uani 1 1 d . .
H39 H 0.7025 0.7955 0.0947 0.072 Uiso 1 1 calc R U
C40 C 0.0032(9) 0.6143(3) 0.18721(14) 0.0753(15) Uani 1 1 d . .
H40 H -0.1260 0.6395 0.1915 0.090 Uiso 1 1 calc R U
C41 C -0.0172(16) 0.5594(3) 0.2073(2) 0.124(3) Uani 1 1 d . .
H41A H 0.0514 0.5269 0.1933 0.149 Uiso 1 1 calc R U
H41B H -0.1560 0.5510 0.2221 0.149 Uiso 1 1 calc R U
C42 C 0.1315(12) 0.6023(3) 0.22610(16) 0.098(2) Uani 1 1 d . .
H42A H 0.2917 0.5966 0.2234 0.117 Uiso 1 1 calc R U
H42B H 0.0840 0.6207 0.2522 0.117 Uiso 1 1 calc R U
C43 C 0.5976(6) 0.61546(16) 0.10286(11) 0.0432(9) Uani 1 1 d . .
H43A H 0.5995 0.6357 0.1294 0.065 Uiso 1 1 calc R U
H43B H 0.6903 0.6350 0.0826 0.065 Uiso 1 1 calc R U
H43C H 0.6536 0.5774 0.1071 0.065 Uiso 1 1 calc R U
C44 C 0.6073(6) 0.58018(15) -0.06520(11) 0.0399(8) Uani 1 1 d . .
C45 C 0.7212(8) 0.60160(18) -0.09932(12) 0.0575(11) Uani 1 1 d . .
H45 H 0.8519 0.6225 -0.0952 0.069 Uiso 1 1 calc R U
C46 C 0.6412(10) 0.5920(2) -0.14000(13) 0.0701(14) Uani 1 1 d . .
H46 H 0.7191 0.6067 -0.1632 0.084 Uiso 1 1 calc R U
C47 C 0.4492(9) 0.56132(19) -0.14674(12) 0.0587(11) Uani 1 1 d . .
C48 C 0.3356(8) 0.54065(19) -0.11179(13) 0.0599(11) Uani 1 1 d . .
H48 H 0.2039 0.5201 -0.1158 0.072 Uiso 1 1 calc R U
C49 C 0.4125(7) 0.54962(18) -0.07114(12) 0.0521(10) Uani 1 1 d . .
H49 H 0.3341 0.5352 -0.0479 0.063 Uiso 1 1 calc R U
C50 C 0.3590(12) 0.5507(3) -0.19122(15) 0.0909(18) Uani 1 1 d . .
H50A H 0.4171 0.5791 -0.2103 0.136 Uiso 1 1 calc R U
H50B H 0.1985 0.5528 -0.1908 0.136 Uiso 1 1 calc R U
H50C H 0.4045 0.5134 -0.2007 0.136 Uiso 1 1 calc R U

loop_
_atom_site_aniso_label
_atom_site_aniso_U_11
_atom_site_aniso_U_22
_atom_site_aniso_U_33
_atom_site_aniso_U_23
_atom_site_aniso_U_13
_atom_site_aniso_U_12
S1 0.0412(5) 0.0466(5) 0.0414(4) -0.0018(4) -0.0062(4) -0.0001(4)
S2 0.0372(5) 0.0392(5) 0.0466(4) -0.0028(4) -0.0093(4) 0.0017(4)
N1 0.064(2) 0.0439(18) 0.0571(19) -0.0018(15) 0.0059(18) -0.0116(17)
N2 0.058(2) 0.0408(17) 0.0413(16) -0.0068(13) 0.0012(15) -0.0051(15)
N3 0.0431(18) 0.0370(15) 0.0488(16) -0.0017(13) 0.0014(15) 0.0002(14)
N4 0.0489(18) 0.0351(15) 0.0376(14) 0.0026(13) -0.0027(15) 0.0055(13)
O1 0.0629(19) 0.0512(15) 0.0559(15) -0.0040(12) -0.0038(15) -0.0153(14)
O2 0.0480(17) 0.0650(18) 0.0625(16) -0.0011(14) -0.0103(15) 0.0110(14)
O3 0.0419(16) 0.0573(17) 0.0725(17) -0.0075(14) -0.0104(15) -0.0069(13)
O4 0.0600(19) 0.0500(15) 0.0617(16) 0.0005(13) -0.0100(15) 0.0150(14)
C1 0.076(3) 0.032(2) 0.072(3) -0.0092(19) 0.013(2) -0.008(2)
C2 0.067(3) 0.052(2) 0.053(2) -0.0206(19) 0.007(2) -0.016(2)
C3 0.042(2) 0.052(2) 0.0445(18) -0.0037(16) -0.0060(17) 0.0084(18)
C4 0.038(2) 0.0422(19) 0.0404(17) -0.0055(15) -0.0067(16) 0.0057(16)
C5 0.052(3) 0.064(3) 0.053(2) -0.0091(19) -0.009(2) 0.017(2)
C6 0.039(2) 0.096(3) 0.042(2) -0.005(2) -0.0040(18) 0.010(2)
C7 0.040(2) 0.084(3) 0.051(2) 0.006(2) -0.0010(18) -0.011(2)
C8 0.034(2) 0.063(2) 0.0459(19) -0.0015(18) -0.0044(17) -0.0060(18)
C9 0.063(3) 0.045(2) 0.072(3) 0.014(2) 0.001(2) -0.012(2)
C10 0.055(3) 0.065(3) 0.061(2) 0.013(2) 0.003(2) -0.009(2)
C11 0.084(4) 0.086(4) 0.069(3) 0.029(3) 0.003(3) -0.005(3)
C12 0.107(5) 0.083(4) 0.088(4) 0.044(3) -0.009(4) 0.003(4)
C13 0.092(4) 0.070(3) 0.121(5) 0.047(4) -0.014(4) 0.003(3)
C14 0.088(4) 0.044(2) 0.100(4) 0.023(2) 0.007(3) 0.000(3)
C15 0.061(3) 0.150(6) 0.059(3) -0.026(3) -0.001(3) 0.014(4)
C16 0.136(7) 0.154(7) 0.094(5) -0.011(5) 0.024(5) 0.055(6)
C17 0.107(5) 0.129(5) 0.049(3) -0.010(3) -0.003(3) 0.004(4)
C18 0.042(2) 0.047(2) 0.0448(18) -0.0032(16) -0.0134(17) 0.0013(18)
C19 0.046(2) 0.043(2) 0.0376(17) -0.0005(15) -0.0047(16) -0.0025(18)
C20 0.063(3) 0.067(3) 0.0448(19) -0.0032(18) 0.000(2) 0.015(2)
C21 0.080(4) 0.078(3) 0.044(2) -0.011(2) 0.006(2) 0.007(3)
C22 0.074(3) 0.056(3) 0.046(2) -0.0013(19) -0.015(2) -0.007(2)
C23 0.058(3) 0.064(3) 0.060(2) 0.002(2) -0.016(2) 0.010(2)
C24 0.055(3) 0.062(3) 0.049(2) -0.0008(19) 0.001(2) 0.014(2)
C25 0.121(5) 0.085(4) 0.054(2) 0.003(2) -0.024(3) -0.006(4)
C26 0.046(2) 0.0350(19) 0.057(2) 0.0088(17) 0.0028(18) 0.0024(17)
C27 0.050(2) 0.042(2) 0.0429(19) 0.0083(15) -0.0022(16) 0.0064(17)
C28 0.042(2) 0.0385(19) 0.0467(18) 0.0017(15) -0.0087(17) -0.0024(16)
C29 0.0328(19) 0.0422(19) 0.0406(17) 0.0046(14) -0.0088(15) -0.0017(15)
C30 0.044(2) 0.049(2) 0.055(2) 0.0121(18) -0.0077(19) -0.0130(19)
C31 0.040(2) 0.072(3) 0.0450(19) 0.0003(19) -0.0019(18) -0.011(2)
C32 0.033(2) 0.062(2) 0.050(2) -0.0062(18) -0.0012(17) 0.0028(18)
C33 0.0320(19) 0.0467(19) 0.0401(17) -0.0014(15) -0.0053(15) -0.0026(16)
C34 0.047(2) 0.038(2) 0.060(2) -0.0107(18) -0.0018(19) 0.0069(17)
C35 0.046(2) 0.052(2) 0.052(2) -0.0103(18) -0.0012(19) 0.0025(19)
C36 0.073(3) 0.073(3) 0.061(3) -0.021(2) -0.001(2) 0.000(3)
C37 0.089(4) 0.077(4) 0.074(3) -0.031(3) -0.016(3) -0.005(3)
C38 0.070(3) 0.053(3) 0.103(4) -0.030(3) -0.011(3) -0.011(2)
C39 0.059(3) 0.039(2) 0.082(3) -0.009(2) 0.005(2) -0.004(2)
C40 0.060(3) 0.113(4) 0.053(2) 0.015(3) 0.001(2) -0.009(3)
C41 0.165(8) 0.114(5) 0.092(4) 0.012(4) 0.050(5) -0.027(6)
C42 0.102(5) 0.139(6) 0.053(3) 0.011(3) 0.005(3) 0.003(4)
C43 0.040(2) 0.045(2) 0.0443(19) 0.0019(15) -0.0118(17) 0.0033(17)
C44 0.038(2) 0.0405(19) 0.0415(18) -0.0032(15) -0.0017(16) 0.0012(16)
C45 0.053(3) 0.062(3) 0.057(2) 0.0026(19) 0.007(2) -0.014(2)
C46 0.080(4) 0.085(3) 0.046(2) 0.005(2) 0.012(2) -0.006(3)
C47 0.071(3) 0.061(3) 0.044(2) -0.0059(19) -0.009(2) 0.010(2)
C48 0.054(3) 0.068(3) 0.057(2) -0.011(2) -0.007(2) -0.012(2)
C49 0.052(3) 0.059(2) 0.046(2) -0.0016(18) 0.0026(19) -0.012(2)
C50 0.107(5) 0.111(4) 0.055(3) -0.009(3) -0.019(3) 0.010(4)

loop_
_atom_type_symbol
_atom_type_description
_atom_type_scat_dispersion_real
_atom_type_scat_dispersion_imag
_atom_type_scat_source
C C 0.0033 0.0016 'International Tables Vol C Tables 4.2.6.8 and 6.1.1.4'
H H 0.0000 0.0000 'International Tables Vol C Tables 4.2.6.8 and 6.1.1.4'
N N 0.0061 0.0033 'International Tables Vol C Tables 4.2.6.8 and 6.1.1.4'
O O 0.0106 0.0060 'International Tables Vol C Tables 4.2.6.8 and 6.1.1.4'
S S 0.1246 0.1234 'International Tables Vol C Tables 4.2.6.8 and 6.1.1.4'

loop_
_geom_angle_atom_site_label_1
_geom_angle_atom_site_label_2
_geom_angle_atom_site_label_3
_geom_angle
O1 S1 O2 119.33(19)
O1 S1 N2 107.83(17)
O2 S1 N2 108.05(18)
O1 S1 C19 107.92(17)
O2 S1 C19 106.71(18)
N2 S1 C19 106.30(17)
O4 S2 O3 118.91(18)
O4 S2 N4 107.68(17)
O3 S2 N4 108.16(16)
O4 S2 C44 109.31(17)
O3 S2 C44 106.29(18)
N4 S2 C44 105.76(16)
C9 N1 C1 122.6(4)
C9 N1 C8 107.5(3)
C1 N1 C8 121.1(3)
C2 N2 C3 120.0(3)
C2 N2 S1 117.6(3)
C3 N2 S1 122.0(3)
C34 N3 C26 122.7(3)
C34 N3 C33 107.7(3)
C26 N3 C33 120.8(3)
C27 N4 C28 119.8(3)
C27 N4 S2 116.9(2)
C28 N4 S2 122.5(2)
N1 C1 C2 112.4(4)
N1 C1 H1A 109.1
C2 C1 H1A 109.1
N1 C1 H1B 109.1
C2 C1 H1B 109.1
H1A C1 H1B 107.9
N2 C2 C1 114.4(3)
N2 C2 H2A 108.7
C1 C2 H2A 108.7
N2 C2 H2B 108.7
C1 C2 H2B 108.7
H2A C2 H2B 107.6
N2 C3 C4 108.8(3)
N2 C3 H3A 109.9
C4 C3 H3A 109.9
N2 C3 H3B 109.9
C4 C3 H3B 109.9
H3A C3 H3B 108.3
C5 C4 C3 116.8(3)
C5 C4 C18 107.1(3)
C3 C4 C18 109.2(3)
C5 C4 C8 99.1(3)
C3 C4 C8 109.8(3)
C18 C4 C8 114.8(3)
C6 C5 C4 111.7(4)
C6 C5 H5 124.2
C4 C5 H5 124.2
C5 C6 C15 129.0(5)
C5 C6 C7 111.6(4)
C15 C6 C7 119.4(5)
C6 C7 C10 121.3(4)
C6 C7 C8 102.1(3)
C10 C7 C8 101.8(4)
C6 C7 H7 110.2
C10 C7 H7 110.2
C8 C7 H7 110.2
N1 C8 C7 105.6(3)
N1 C8 C4 116.0(3)
C7 C8 C4 105.9(3)
N1 C8 H8 109.7
C7 C8 H8 109.7
C4 C8 H8 109.7
C14 C9 N1 128.0(5)
C14 C9 C10 121.1(5)
N1 C9 C10 110.9(4)
C11 C10 C9 119.7(5)
C11 C10 C7 132.3(5)
C9 C10 C7 108.0(4)
C10 C11 C12 119.8(6)
C10 C11 H11 120.1
C12 C11 H11 120.1
C13 C12 C11 120.4(5)
C13 C12 H12 119.8
C11 C12 H12 119.8
C12 C13 C14 121.9(6)
C12 C13 H13 119.0
C14 C13 H13 119.0
C9 C14 C13 117.0(5)
C9 C14 H14 121.5
C13 C14 H14 121.5
C16 C15 C17 60.9(4)
C16 C15 C6 124.0(6)
C17 C15 C6 120.9(5)
C16 C15 H15 113.7
C17 C15 H15 113.7
C6 C15 H15 113.7
C15 C16 C17 61.5(5)
C15 C16 H16A 117.6
C17 C16 H16A 117.6
C15 C16 H16B 117.6
C17 C16 H16B 117.6
H16A C16 H16B 114.7
C16 C17 C15 57.6(4)
C16 C17 H17A 118.0
C15 C17 H17A 118.0
C16 C17 H17B 118.0
C15 C17 H17B 118.0
H17A C17 H17B 115.2
C4 C18 H18A 109.5
C4 C18 H18B 109.5
H18A C18 H18B 109.5
C4 C18 H18C 109.5
H18A C18 H18C 109.5
H18B C18 H18C 109.5
C20 C19 C24 120.4(4)
C20 C19 S1 120.7(3)
C24 C19 S1 118.8(3)
C19 C20 C21 119.2(4)
C19 C20 H20 120.4
C21 C20 H20 120.4
C22 C21 C20 121.6(4)
C22 C21 H21 119.2
C20 C21 H21 119.2
C21 C22 C23 118.2(4)
C21 C22 C25 122.2(5)
C23 C22 C25 119.5(5)
C24 C23 C22 121.1(4)
C24 C23 H23 119.4
C22 C23 H23 119.4
C19 C24 C23 119.3(4)
C19 C24 H24 120.3
C23 C24 H24 120.3
C22 C25 H25A 109.5
C22 C25 H25B 109.5
H25A C25 H25B 109.5
C22 C25 H25C 109.5
H25A C25 H25C 109.5
H25B C25 H25C 109.5
N3 C26 C27 113.3(3)
N3 C26 H26A 108.9
C27 C26 H26A 108.9
N3 C26 H26B 108.9
C27 C26 H26B 108.9
H26A C26 H26B 107.7
N4 C27 C26 113.9(3)
N4 C27 H27A 108.8
C26 C27 H27A 108.8
N4 C27 H27B 108.8
C26 C27 H27B 108.8
H27A C27 H27B 107.7
N4 C28 C29 108.7(3)
N4 C28 H28A 110.0
C29 C28 H28A 110.0
N4 C28 H28B 110.0
C29 C28 H28B 110.0
H28A C28 H28B 108.3
C30 C29 C28 117.7(3)
C30 C29 C33 99.2(3)
C28 C29 C33 110.4(3)
C30 C29 C43 106.5(3)
C28 C29 C43 108.2(3)
C33 C29 C43 114.9(3)
C31 C30 C29 112.4(4)
C31 C30 H30 123.8
C29 C30 H30 123.8
C30 C31 C40 129.7(4)
C30 C31 C32 110.8(3)
C40 C31 C32 119.5(4)
C31 C32 C35 120.6(3)
C31 C32 C33 102.5(3)
C35 C32 C33 101.9(3)
C31 C32 H32 110.3
C35 C32 H32 110.3
C33 C32 H32 110.3
N3 C33 C32 105.2(3)
N3 C33 C29 116.6(3)
C32 C33 C29 105.5(3)
N3 C33 H33 109.8
C32 C33 H33 109.8
C29 C33 H33 109.8
C39 C34 N3 128.1(4)
C39 C34 C35 121.1(4)
N3 C34 C35 110.8(3)
C36 C35 C34 120.0(4)
C36 C35 C32 132.2(4)
C34 C35 C32 107.8(3)
C35 C36 C37 119.7(5)
C35 C36 H36 120.2
C37 C36 H36 120.2
C38 C37 C36 119.1(5)
C38 C37 H37 120.5
C36 C37 H37 120.5
C37 C38 C39 122.9(5)
C37 C38 H38 118.6
C39 C38 H38 118.6
C38 C39 C34 117.2(5)
C38 C39 H39 121.4
C34 C39 H39 121.4
C41 C40 C42 60.5(4)
C41 C40 C31 122.9(5)
C42 C40 C31 120.4(5)
C41 C40 H40 114.2
C42 C40 H40 114.2
C31 C40 H40 114.2
C40 C41 C42 60.9(4)
C40 C41 H41A 117.7
C42 C41 H41A 117.7
C40 C41 H41B 117.7
C42 C41 H41B 117.7
H41A C41 H41B 114.8
C41 C42 C40 58.6(4)
C41 C42 H42A 117.9
C40 C42 H42A 117.9
C41 C42 H42B 117.9
C40 C42 H42B 117.9
H42A C42 H42B 115.1
C29 C43 H43A 109.5
C29 C43 H43B 109.5
H43A C43 H43B 109.5
C29 C43 H43C 109.5
H43A C43 H43C 109.5
H43B C43 H43C 109.5
C45 C44 C49 120.3(4)
C45 C44 S2 120.7(3)
C49 C44 S2 118.9(3)
C44 C45 C46 119.6(4)
C44 C45 H45 120.2
C46 C45 H45 120.2
C47 C46 C45 121.1(4)
C47 C46 H46 119.4
C45 C46 H46 119.4
C46 C47 C48 118.2(4)
C46 C47 C50 121.7(5)
C48 C47 C50 120.1(5)
C49 C48 C47 121.6(4)
C49 C48 H48 119.2
C47 C48 H48 119.2
C48 C49 C44 119.2(4)
C48 C49 H49 120.4
C44 C49 H49 120.4
C47 C50 H50A 109.5
C47 C50 H50B 109.5
H50A C50 H50B 109.5
C47 C50 H50C 109.5
H50A C50 H50C 109.5
H50B C50 H50C 109.5

loop_
_geom_bond_atom_site_label_1
_geom_bond_atom_site_label_2
_geom_bond_distance
S1 O1 1.425(3)
S1 O2 1.428(3)
S1 N2 1.615(3)
S1 C19 1.779(3)
S2 O4 1.426(3)
S2 O3 1.435(3)
S2 N4 1.612(3)
S2 C44 1.773(3)
N1 C9 1.393(5)
N1 C1 1.447(5)
N1 C8 1.452(5)
N2 C2 1.458(5)
N2 C3 1.477(5)
N3 C34 1.392(5)
N3 C26 1.441(5)
N3 C33 1.451(5)
N4 C27 1.465(4)
N4 C28 1.476(5)
C1 C2 1.522(6)
C1 H1A 0.9700
C1 H1B 0.9700
C2 H2A 0.9700
C2 H2B 0.9700
C3 C4 1.527(5)
C3 H3A 0.9700
C3 H3B 0.9700
C4 C5 1.520(5)
C4 C18 1.535(5)
C4 C8 1.552(5)
C5 C6 1.330(6)
C5 H5 0.9300
C6 C15 1.499(6)
C6 C7 1.502(7)
C7 C10 1.513(6)
C7 C8 1.526(5)
C7 H7 0.9800
C8 H8 0.9800
C9 C14 1.375(7)
C9 C10 1.402(6)
C10 C11 1.367(6)
C11 C12 1.378(9)
C11 H11 0.9300
C12 C13 1.347(8)
C12 H12 0.9300
C13 C14 1.408(7)
C13 H13 0.9300
C14 H14 0.9300
C15 C16 1.380(9)
C15 C17 1.438(7)
C15 H15 0.9800
C16 C17 1.429(9)
C16 H16A 0.9700
C16 H16B 0.9700
C17 H17A 0.9700
C17 H17B 0.9700
C18 H18A 0.9600
C18 H18B 0.9600
C18 H18C 0.9600
C19 C20 1.370(5)
C19 C24 1.376(6)
C20 C21 1.379(6)
C20 H20 0.9300
C21 C22 1.368(7)
C21 H21 0.9300
C22 C23 1.380(6)
C22 C25 1.515(6)
C23 C24 1.378(6)
C23 H23 0.9300
C24 H24 0.9300
C25 H25A 0.9600
C25 H25B 0.9600
C25 H25C 0.9600
C26 C27 1.526(5)
C26 H26A 0.9700
C26 H26B 0.9700
C27 H27A 0.9700
C27 H27B 0.9700
C28 C29 1.530(5)
C28 H28A 0.9700
C28 H28B 0.9700
C29 C30 1.518(5)
C29 C33 1.541(5)
C29 C43 1.546(5)
C30 C31 1.320(6)
C30 H30 0.9300
C31 C40 1.488(6)
C31 C32 1.503(6)
C32 C35 1.511(6)
C32 C33 1.532(5)
C32 H32 0.9800
C33 H33 0.9800
C34 C39 1.386(6)
C34 C35 1.411(6)
C35 C36 1.361(5)
C36 C37 1.402(7)
C36 H36 0.9300
C37 C38 1.376(7)
C37 H37 0.9300
C38 C39 1.380(7)
C38 H38 0.9300
C39 H39 0.9300
C40 C41 1.436(8)
C40 C42 1.470(7)
C40 H40 0.9800
C41 C42 1.464(9)
C41 H41A 0.9700
C41 H41B 0.9700
C42 H42A 0.9700
C42 H42B 0.9700
C43 H43A 0.9600
C43 H43B 0.9600
C43 H43C 0.9600
C44 C45 1.365(5)
C44 C49 1.378(5)
C45 C46 1.384(6)
C45 H45 0.9300
C46 C47 1.369(7)
C46 H46 0.9300
C47 C48 1.379(6)
C47 C50 1.519(6)
C48 C49 1.374(5)
C48 H48 0.9300
C49 H49 0.9300
C50 H50A 0.9600
C50 H50B 0.9600
C50 H50C 0.9600

loop_
_geom_hbond_atom_site_label_D
_geom_hbond_atom_site_label_H
_geom_hbond_atom_site_label_A
_geom_hbond_distance_DH
_geom_hbond_distance_HA
_geom_hbond_distance_DA
_geom_hbond_angle_DHA
_geom_hbond_site_symmetry_A
C1 H1A O2 0.97 2.45 3.363(5) 157.2 4_455
C3 H3B O1 0.97 2.38 2.865(5) 110.3 .
C3 H3B O4 0.97 2.54 3.282(5) 133.1 .
C26 H26B O3 0.97 2.61 3.527(5) 157.7 4_465
C27 H27A O3 0.97 2.59 3.491(5) 155.0 1_455
C28 H28A O4 0.97 2.37 2.862(5) 110.5 .
C49 H49 O1 0.93 2.61 3.441(5) 148.8 1_455

loop_
_geom_torsion_atom_site_label_1
_geom_torsion_atom_site_label_2
_geom_torsion_atom_site_label_3
_geom_torsion_atom_site_label_4
_geom_torsion
O1 S1 N2 C2 -168.8(3)
O2 S1 N2 C2 -38.5(4)
C19 S1 N2 C2 75.7(3)
O1 S1 N2 C3 18.3(3)
O2 S1 N2 C3 148.5(3)
C19 S1 N2 C3 -97.3(3)
O4 S2 N4 C27 174.5(3)
O3 S2 N4 C27 44.8(3)
C44 S2 N4 C27 -68.8(3)
O4 S2 N4 C28 -15.6(3)
O3 S2 N4 C28 -145.3(3)
C44 S2 N4 C28 101.2(3)
C9 N1 C1 C2 -161.0(4)
C8 N1 C1 C2 -17.7(5)
C3 N2 C2 C1 -83.6(5)
S1 N2 C2 C1 103.4(4)
N1 C1 C2 N2 75.1(5)
C2 N2 C3 C4 63.4(5)
S1 N2 C3 C4 -123.8(3)
N2 C3 C4 C5 -178.7(3)
N2 C3 C4 C18 59.6(4)
N2 C3 C4 C8 -67.0(4)
C3 C4 C5 C6 143.0(4)
C18 C4 C5 C6 -94.3(4)
C8 C4 C5 C6 25.3(4)
C4 C5 C6 C15 169.5(4)
C4 C5 C6 C7 -9.9(5)
C5 C6 C7 C10 101.3(4)
C15 C6 C7 C10 -78.1(5)
C5 C6 C7 C8 -10.7(5)
C15 C6 C7 C8 170.0(4)
C9 N1 C8 C7 -24.5(4)
C1 N1 C8 C7 -172.7(4)
C9 N1 C8 C4 92.3(4)
C1 N1 C8 C4 -55.8(5)
C6 C7 C8 N1 149.6(3)
C10 C7 C8 N1 23.6(4)
C6 C7 C8 C4 26.1(4)
C10 C7 C8 C4 -99.9(4)
C5 C4 C8 N1 -147.2(3)
C3 C4 C8 N1 89.8(4)
C18 C4 C8 N1 -33.6(4)
C5 C4 C8 C7 -30.6(4)
C3 C4 C8 C7 -153.5(3)
C18 C4 C8 C7 83.1(4)
C1 N1 C9 C14 -17.0(7)
C8 N1 C9 C14 -164.6(4)
C1 N1 C9 C10 162.8(4)
C8 N1 C9 C10 15.2(5)
C14 C9 C10 C11 -0.9(7)
N1 C9 C10 C11 179.3(4)
C14 C9 C10 C7 -179.6(4)
N1 C9 C10 C7 0.6(5)
C6 C7 C10 C11 54.4(7)
C8 C7 C10 C11 166.5(5)
C6 C7 C10 C9 -127.2(4)
C8 C7 C10 C9 -15.0(4)
C9 C10 C11 C12 1.0(8)
C7 C10 C11 C12 179.3(5)
C10 C11 C12 C13 0.7(9)
C11 C12 C13 C14 -2.7(10)
N1 C9 C14 C13 178.9(5)
C10 C9 C14 C13 -0.9(7)
C12 C13 C14 C9 2.7(8)
C5 C6 C15 C16 -5.0(9)
C7 C6 C15 C16 174.3(6)
C5 C6 C15 C17 -78.7(8)
C7 C6 C15 C17 100.6(7)
C6 C15 C16 C17 -109.4(6)
C6 C15 C17 C16 114.4(8)
O1 S1 C19 C20 115.8(4)
O2 S1 C19 C20 -13.6(4)
N2 S1 C19 C20 -128.7(4)
O1 S1 C19 C24 -61.9(4)
O2 S1 C19 C24 168.7(3)
N2 S1 C19 C24 53.6(4)
C24 C19 C20 C21 1.3(7)
S1 C19 C20 C21 -176.3(4)
C19 C20 C21 C22 -0.4(7)
C20 C21 C22 C23 -1.5(7)
C20 C21 C22 C25 177.4(5)
C21 C22 C23 C24 2.5(7)
C25 C22 C23 C24 -176.4(5)
C20 C19 C24 C23 -0.3(6)
S1 C19 C24 C23 177.4(4)
C22 C23 C24 C19 -1.6(7)
C34 N3 C26 C27 159.3(3)
C33 N3 C26 C27 15.9(5)
C28 N4 C27 C26 84.2(4)
S2 N4 C27 C26 -105.6(3)
N3 C26 C27 N4 -73.8(4)
C27 N4 C28 C29 -64.2(4)
S2 N4 C28 C29 126.2(3)
N4 C28 C29 C30 179.1(3)
N4 C28 C29 C33 66.3(4)
N4 C28 C29 C43 -60.3(4)
C28 C29 C30 C31 -144.5(4)
C33 C29 C30 C31 -25.6(4)
C43 C29 C30 C31 93.9(4)
C29 C30 C31 C40 -168.9(4)
C29 C30 C31 C32 10.1(5)
C30 C31 C32 C35 -101.9(4)
C40 C31 C32 C35 77.3(5)
C30 C31 C32 C33 10.3(4)
C40 C31 C32 C33 -170.6(4)
C34 N3 C33 C32 25.3(4)
C26 N3 C33 C32 173.5(3)
C34 N3 C33 C29 -91.1(4)
C26 N3 C33 C29 57.1(4)
C31 C32 C33 N3 -149.7(3)
C35 C32 C33 N3 -24.2(4)
C31 C32 C33 C29 -25.8(4)
C35 C32 C33 C29 99.6(3)
C30 C29 C33 N3 146.6(3)
C28 C29 C33 N3 -89.1(4)
C43 C29 C33 N3 33.5(4)
C30 C29 C33 C32 30.3(3)
C28 C29 C33 C32 154.5(3)
C43 C29 C33 C32 -82.8(4)
C26 N3 C34 C39 16.2(6)
C33 N3 C34 C39 163.6(4)
C26 N3 C34 C35 -163.5(3)
C33 N3 C34 C35 -16.1(4)
C39 C34 C35 C36 1.8(6)
N3 C34 C35 C36 -178.4(4)
C39 C34 C35 C32 -180.0(4)
N3 C34 C35 C32 -0.2(4)
C31 C32 C35 C36 -54.5(7)
C33 C32 C35 C36 -166.9(5)
C31 C32 C35 C34 127.6(4)
C33 C32 C35 C34 15.2(4)
C34 C35 C36 C37 -2.2(7)
C32 C35 C36 C37 -179.9(5)
C35 C36 C37 C38 1.2(8)
C36 C37 C38 C39 0.3(8)
C37 C38 C39 C34 -0.7(7)
N3 C34 C39 C38 180.0(4)
C35 C34 C39 C38 -0.4(6)
C30 C31 C40 C41 1.9(9)
C32 C31 C40 C41 -177.0(6)
C30 C31 C40 C42 74.4(7)
C32 C31 C40 C42 -104.5(6)
C31 C40 C41 C42 109.1(6)
C31 C40 C42 C41 -113.0(7)
O4 S2 C44 C45 -117.1(4)
O3 S2 C44 C45 12.3(4)
N4 S2 C44 C45 127.2(3)
O4 S2 C44 C49 62.7(4)
O3 S2 C44 C49 -167.9(3)
N4 S2 C44 C49 -53.0(3)
C49 C44 C45 C46 -0.6(6)
S2 C44 C45 C46 179.2(4)
C44 C45 C46 C47 0.0(7)
C45 C46 C47 C48 0.7(7)
C45 C46 C47 C50 179.8(5)
C46 C47 C48 C49 -0.8(7)
C50 C47 C48 C49 -179.9(5)
C47 C48 C49 C44 0.2(7)
C45 C44 C49 C48 0.5(6)
S2 C44 C49 C48 -179.3(3)
